data_7214938
loop_
_publ_author_name
'Hsiao, Hui-Lin'
'Wu, Chia-Jun'
'Hsu, Wayne'
'Yeh, Chun-Wei'
'Xie, Ming-Yuan'
'Huang, Wun-Jhih'
'Chen, Jhy-Der'

_publ_section_title
;
 Diverse Ag(i) complexes constructed from asymmetric pyridyl and pyrimidyl
 amide ligands: roles of Ag&#x22EF;Ag and \p--\p interactions
;
_journal_issue 23
_journal_name_full CrystEngComm
_journal_page_first 8143
_journal_paper_doi 10.1039/c2ce25995h
_journal_volume 14
_journal_year 2012
_chemical_formula_sum 'C56 H48 Ag4 N12 O24'
_chemical_formula_weight 1704.54
_chemical_name_systematic
;
?
;
_space_group_IT_number 2
_symmetry_cell_setting triclinic
_symmetry_space_group_name_Hall '-P 1'
_symmetry_space_group_name_H-M 'P -1'
_atom_sites_solution_hydrogens geom
_atom_sites_solution_primary direct
_atom_sites_solution_secondary difmap
_audit_creation_method SHELXL-97
_cell_angle_alpha 95.4790(10)
_cell_angle_beta 102.8020(10)
_cell_angle_gamma 90.9920(10)
_cell_formula_units_Z 1
_cell_length_a 8.1294(2)
_cell_length_b 11.4747(2)
_cell_length_c 15.7778(3)
_cell_measurement_reflns_used 9985
_cell_measurement_temperature 296(2)
_cell_measurement_theta_max 28.28
_cell_measurement_theta_min 2.33
_cell_volume 1427.53(5)
_computing_cell_refinement 'SAINT V7.68A (Bruker AXS, 2010)'
_computing_data_collection 'APEX2 (Bruker AXS, 2010)'
_computing_data_reduction 'SAINT V7.68A (Bruker AXS, 2010)'
_computing_molecular_graphics 'SHELXTL (Sheldrick, 2008)'
_computing_publication_material 'SHELXTL (Sheldrick, 2008)'
_computing_structure_refinement 'SHELXL-97 (Sheldrick, 2008)'
_computing_structure_solution 'SHELXS-97 (Sheldrick, 2008)'
_diffrn_ambient_temperature 296(2)
_diffrn_measured_fraction_theta_full 0.993
_diffrn_measured_fraction_theta_max 0.993
_diffrn_measurement_device_type 'CCD area detector'
_diffrn_measurement_method 'phi and omega scans'
_diffrn_radiation_monochromator graphite
_diffrn_radiation_source 'fine-focus sealed tube'
_diffrn_radiation_type MoK\a
_diffrn_radiation_wavelength 0.71073
_diffrn_reflns_av_R_equivalents 0.0472
_diffrn_reflns_av_sigmaI/netI 0.0578
_diffrn_reflns_limit_h_max 10
_diffrn_reflns_limit_h_min -10
_diffrn_reflns_limit_k_max 15
_diffrn_reflns_limit_k_min -14
_diffrn_reflns_limit_l_max 20
_diffrn_reflns_limit_l_min -21
_diffrn_reflns_number 25304
_diffrn_reflns_theta_full 28.28
_diffrn_reflns_theta_max 28.28
_diffrn_reflns_theta_min 1.78
_exptl_absorpt_coefficient_mu 1.452
_exptl_absorpt_correction_T_max 0.7457
_exptl_absorpt_correction_T_min 0.6827
_exptl_absorpt_correction_type multi-scan
_exptl_absorpt_process_details 'SADABS V2008/1 (Bruker AXS, 2008)'
_exptl_crystal_colour colourless
_exptl_crystal_density_diffrn 1.983
_exptl_crystal_density_method 'not measured'
_exptl_crystal_description column
_exptl_crystal_F_000 848
_exptl_crystal_size_max 0.20
_exptl_crystal_size_mid 0.10
_exptl_crystal_size_min 0.05
_refine_diff_density_max 0.622
_refine_diff_density_min -0.522
_refine_diff_density_rms 0.116
_refine_ls_extinction_method none
_refine_ls_goodness_of_fit_ref 1.005
_refine_ls_hydrogen_treatment constr
_refine_ls_matrix_type full
_refine_ls_number_parameters 435
_refine_ls_number_reflns 7039
_refine_ls_number_restraints 0
_refine_ls_restrained_S_all 1.005
_refine_ls_R_factor_all 0.0572
_refine_ls_R_factor_gt 0.0330
_refine_ls_shift/su_max 0.001
_refine_ls_shift/su_mean 0.000
_refine_ls_structure_factor_coef Fsqd
_refine_ls_weighting_details 'calc w=1/[\s^2^(Fo^2^)+(0.0218P)^2^+0.0000P] where P=(Fo^2^+2Fc^2^)/3'
_refine_ls_weighting_scheme calc
_refine_ls_wR_factor_gt 0.0558
_refine_ls_wR_factor_ref 0.0623
_reflns_number_gt 5169
_reflns_number_total 7039
_reflns_threshold_expression >2sigma(I)
_cod_data_source_file c2ce25995h.txt
_cod_data_source_block 1
_cod_depositor_comments
;
The following automatic conversions were performed:

'_symmetry_cell_setting' value 'Triclinic' changed to 'triclinic'
according to
/usr/data/users/saulius/automatic-downloads/retrospective/RSC/lib/dictionaries/cif_core.dic
dictionary named 'cif_core.dic' version 2.4.2 from 2011-04-26.

Automatic conversion script
Id: cif_fix_values 2281 2013-09-26 08:29:07Z andrius 
;
_cod_original_sg_symbol_H-M P-1
_cod_database_code 7214938

loop_
_symmetry_equiv_pos_as_xyz
'x, y, z'
'-x, -y, -z'

loop_
_atom_site_label
_atom_site_type_symbol
_atom_site_fract_x
_atom_site_fract_y
_atom_site_fract_z
_atom_site_U_iso_or_equiv
_atom_site_adp_type
_atom_site_occupancy
_atom_site_symmetry_multiplicity
_atom_site_calc_flag
_atom_site_refinement_flags
Ag1 Ag 0.85782(2) -0.776740(17) 0.023620(13) 0.01743(5) Uani 1 1 d .
Ag2 Ag 0.49606(2) -1.050330(17) -0.099440(13) 0.01702(5) Uani 1 1 d .
N1 N 0.9570(2) -0.60814(18) 0.09641(13) 0.0138(5) Uani 1 1 d .
N2 N 1.1675(2) -0.69566(18) 0.18961(13) 0.0149(5) Uani 1 1 d .
H2A H 1.1400 -0.7574 0.1533 0.018 Uiso 1 1 calc R
N3 N 0.3907(2) -1.22949(18) -0.15730(13) 0.0141(5) Uani 1 1 d .
N4 N 0.1758(3) -1.15361(18) -0.25484(13) 0.0149(5) Uani 1 1 d .
H4A H 0.1903 -1.0929 -0.2171 0.018 Uiso 1 1 calc R
N5 N 1.1301(3) -0.92908(18) -0.04276(13) 0.0136(5) Uani 1 1 d .
N6 N 0.5116(3) -0.78062(19) -0.09177(14) 0.0171(5) Uani 1 1 d .
O1 O 1.3332(2) -0.62967(16) 0.32282(11) 0.0224(5) Uani 1 1 d .
O2 O 1.4260(2) -1.26643(16) 0.28936(13) 0.0284(5) Uani 1 1 d .
O3 O 1.5842(2) -1.17917(16) 0.41512(12) 0.0217(5) Uani 1 1 d .
O4 O 0.0213(2) -1.22274(16) -0.38962(12) 0.0265(5) Uani 1 1 d .
O5 O 0.0076(2) -0.58619(16) -0.38324(12) 0.0218(5) Uani 1 1 d .
O6 O -0.2321(2) -0.66452(15) -0.47227(11) 0.0183(4) Uani 1 1 d .
O7 O 0.9799(2) -0.90272(16) -0.07164(11) 0.0193(4) Uani 1 1 d .
O8 O 1.2198(2) -0.86981(16) 0.02193(11) 0.0181(4) Uani 1 1 d .
O9 O 1.1864(2) -1.01684(15) -0.07987(11) 0.0166(4) Uani 1 1 d .
O10 O 0.5997(2) -0.86587(15) -0.05843(11) 0.0171(4) Uani 1 1 d .
O11 O 0.5757(2) -0.68093(16) -0.07300(12) 0.0261(5) Uani 1 1 d .
O12 O 0.3707(2) -0.80367(16) -0.13920(12) 0.0252(5) Uani 1 1 d .
C1 C 0.8778(3) -0.5124(2) 0.06744(17) 0.0163(6) Uani 1 1 d .
H1A H 0.7835 -0.5229 0.0213 0.020 Uiso 1 1 calc R
C2 C 0.9291(3) -0.4008(2) 0.10258(17) 0.0177(6) Uani 1 1 d .
H2B H 0.8686 -0.3370 0.0825 0.021 Uiso 1 1 calc R
C3 C 1.0739(3) -0.3851(2) 0.16903(18) 0.0207(6) Uani 1 1 d .
H3A H 1.1144 -0.3098 0.1924 0.025 Uiso 1 1 calc R
C4 C 1.1573(3) -0.4806(2) 0.20024(17) 0.0168(6) Uani 1 1 d .
H4B H 1.2536 -0.4712 0.2452 0.020 Uiso 1 1 calc R
C5 C 1.0946(3) -0.5916(2) 0.16306(16) 0.0137(6) Uani 1 1 d .
C6 C 1.2781(3) -0.7101(2) 0.26702(16) 0.0145(6) Uani 1 1 d .
C7 C 1.3292(3) -0.8336(2) 0.27971(16) 0.0152(6) Uani 1 1 d .
C8 C 1.4580(3) -0.8493(2) 0.35196(18) 0.0244(7) Uani 1 1 d .
H8A H 1.5112 -0.7844 0.3881 0.029 Uiso 1 1 calc R
C9 C 1.5069(4) -0.9602(2) 0.37026(19) 0.0265(7) Uani 1 1 d .
H9A H 1.5913 -0.9694 0.4194 0.032 Uiso 1 1 calc R
C10 C 1.4318(3) -1.0582(2) 0.31628(17) 0.0177(6) Uani 1 1 d .
C11 C 1.3062(3) -1.0437(2) 0.24340(16) 0.0147(6) Uani 1 1 d .
H11A H 1.2560 -1.1088 0.2066 0.018 Uiso 1 1 calc R
C12 C 1.2548(3) -0.9326(2) 0.22501(16) 0.0155(6) Uani 1 1 d .
H12A H 1.1701 -0.9238 0.1759 0.019 Uiso 1 1 calc R
C13 C 1.4781(3) -1.1796(2) 0.33614(17) 0.0187(6) Uani 1 1 d .
C14 C 1.6359(3) -1.2929(2) 0.44023(18) 0.0230(7) Uani 1 1 d .
H14A H 1.7117 -1.2840 0.4967 0.034 Uiso 1 1 calc R
H14B H 1.6920 -1.3306 0.3982 0.034 Uiso 1 1 calc R
H14C H 1.5384 -1.3398 0.4425 0.034 Uiso 1 1 calc R
C15 C 0.4773(3) -1.3205(2) -0.12545(17) 0.0149(6) Uani 1 1 d .
H15A H 0.5648 -1.3055 -0.0762 0.018 Uiso 1 1 calc R
C16 C 0.4434(3) -1.4346(2) -0.16183(17) 0.0182(6) Uani 1 1 d .
H16A H 0.5066 -1.4954 -0.1382 0.022 Uiso 1 1 calc R
C17 C 0.3118(3) -1.4560(2) -0.23486(17) 0.0179(6) Uani 1 1 d .
H17A H 0.2866 -1.5321 -0.2613 0.021 Uiso 1 1 calc R
C18 C 0.2185(3) -1.3656(2) -0.26833(17) 0.0148(6) Uani 1 1 d .
H18A H 0.1292 -1.3794 -0.3169 0.018 Uiso 1 1 calc R
C19 C 0.2613(3) -1.2534(2) -0.22767(16) 0.0130(6) Uani 1 1 d .
C20 C 0.0716(3) -1.1415(2) -0.33470(17) 0.0161(6) Uani 1 1 d .
C21 C 0.0279(3) -1.0173(2) -0.34942(16) 0.0144(6) Uani 1 1 d .
C22 C -0.1030(3) -0.9994(2) -0.41956(18) 0.0244(7) Uani 1 1 d .
H22A H -0.1637 -1.0633 -0.4537 0.029 Uiso 1 1 calc R
C23 C -0.1429(3) -0.8875(2) -0.43859(18) 0.0256(7) Uani 1 1 d .
H23A H -0.2320 -0.8764 -0.4851 0.031 Uiso 1 1 calc R
C24 C -0.0533(3) -0.7918(2) -0.38995(17) 0.0145(6) Uani 1 1 d .
C25 C 0.0772(3) -0.8089(2) -0.31987(17) 0.0185(6) Uani 1 1 d .
H25A H 0.1384 -0.7449 -0.2862 0.022 Uiso 1 1 calc R
C26 C 0.1166(3) -0.9210(2) -0.29995(17) 0.0194(6) Uani 1 1 d .
H26A H 0.2040 -0.9319 -0.2526 0.023 Uiso 1 1 calc R
C27 C -0.0864(3) -0.6695(2) -0.41342(17) 0.0157(6) Uani 1 1 d .
C28 C -0.2663(3) -0.5506(2) -0.50238(18) 0.0210(6) Uani 1 1 d .
H28A H -0.3698 -0.5553 -0.5461 0.031 Uiso 1 1 calc R
H28B H -0.1755 -0.5250 -0.5269 0.031 Uiso 1 1 calc R
H28C H -0.2763 -0.4956 -0.4541 0.031 Uiso 1 1 calc R

loop_
_atom_site_aniso_label
_atom_site_aniso_U_11
_atom_site_aniso_U_22
_atom_site_aniso_U_33
_atom_site_aniso_U_23
_atom_site_aniso_U_13
_atom_site_aniso_U_12
Ag1 0.01602(10) 0.01246(11) 0.02007(11) -0.00277(9) -0.00212(9) 0.00106(8)
Ag2 0.01634(10) 0.01135(11) 0.02074(11) -0.00074(9) -0.00039(9) -0.00026(8)
N1 0.0133(10) 0.0118(11) 0.0154(11) 0.0004(9) 0.0019(9) -0.0022(9)
N2 0.0158(11) 0.0094(11) 0.0165(11) -0.0017(9) -0.0015(9) -0.0011(9)
N3 0.0118(10) 0.0144(12) 0.0161(11) 0.0040(10) 0.0020(9) 0.0008(9)
N4 0.0198(11) 0.0106(11) 0.0126(11) -0.0024(9) 0.0012(9) 0.0010(9)
N5 0.0148(11) 0.0112(11) 0.0144(11) 0.0030(10) 0.0020(9) -0.0004(9)
N6 0.0199(11) 0.0144(12) 0.0159(12) 0.0013(10) 0.0019(10) 0.0001(10)
O1 0.0320(11) 0.0161(10) 0.0152(10) -0.0024(8) -0.0011(9) -0.0006(9)
O2 0.0336(11) 0.0142(10) 0.0294(12) -0.0016(9) -0.0083(10) -0.0003(9)
O3 0.0257(10) 0.0137(10) 0.0215(10) 0.0027(8) -0.0042(9) 0.0039(8)
O4 0.0401(12) 0.0139(10) 0.0188(10) -0.0005(9) -0.0066(9) 0.0031(9)
O5 0.0235(10) 0.0148(10) 0.0242(11) 0.0030(9) -0.0010(9) -0.0022(8)
O6 0.0163(9) 0.0151(10) 0.0215(10) 0.0055(8) -0.0012(8) 0.0007(8)
O7 0.0117(9) 0.0211(10) 0.0212(10) -0.0036(9) -0.0026(8) 0.0053(8)
O8 0.0155(9) 0.0179(10) 0.0164(10) -0.0049(8) -0.0031(8) -0.0021(8)
O9 0.0202(9) 0.0105(9) 0.0190(10) -0.0017(8) 0.0050(8) 0.0048(8)
O10 0.0159(9) 0.0117(9) 0.0212(10) 0.0034(8) -0.0024(8) 0.0030(8)
O11 0.0348(11) 0.0118(10) 0.0262(11) 0.0016(9) -0.0041(9) -0.0050(9)
O12 0.0161(10) 0.0241(11) 0.0298(11) 0.0049(9) -0.0080(9) -0.0002(9)
C1 0.0149(13) 0.0167(14) 0.0187(14) 0.0036(12) 0.0061(11) 0.0013(11)
C2 0.0200(13) 0.0135(14) 0.0213(14) 0.0039(12) 0.0067(12) 0.0037(11)
C3 0.0246(14) 0.0131(14) 0.0248(15) -0.0010(12) 0.0081(12) -0.0044(12)
C4 0.0139(13) 0.0156(14) 0.0190(14) -0.0020(12) 0.0011(11) -0.0018(11)
C5 0.0153(12) 0.0123(13) 0.0155(13) 0.0014(11) 0.0075(11) 0.0012(11)
C6 0.0131(12) 0.0165(14) 0.0134(13) 0.0015(12) 0.0020(11) -0.0024(11)
C7 0.0167(13) 0.0137(14) 0.0152(13) -0.0007(11) 0.0048(11) -0.0013(11)
C8 0.0251(15) 0.0140(15) 0.0255(16) -0.0052(13) -0.0094(13) -0.0014(12)
C9 0.0277(16) 0.0174(15) 0.0249(16) 0.0007(13) -0.0139(13) 0.0026(13)
C10 0.0179(13) 0.0133(14) 0.0189(14) -0.0016(12) -0.0006(11) 0.0021(11)
C11 0.0173(13) 0.0139(14) 0.0102(13) -0.0045(11) 0.0001(11) -0.0028(11)
C12 0.0175(13) 0.0168(14) 0.0113(13) 0.0003(11) 0.0018(11) -0.0021(11)
C13 0.0158(13) 0.0183(15) 0.0198(15) 0.0010(13) -0.0003(12) 0.0011(12)
C14 0.0250(15) 0.0164(15) 0.0271(16) 0.0077(13) 0.0026(13) 0.0036(12)
C15 0.0111(12) 0.0162(14) 0.0171(14) 0.0039(12) 0.0018(11) 0.0008(11)
C16 0.0186(13) 0.0142(14) 0.0235(15) 0.0050(12) 0.0068(12) 0.0041(11)
C17 0.0229(14) 0.0112(14) 0.0203(14) -0.0010(12) 0.0075(12) -0.0004(11)
C18 0.0144(12) 0.0144(14) 0.0156(13) 0.0004(11) 0.0041(11) -0.0007(11)
C19 0.0142(12) 0.0134(13) 0.0131(13) 0.0041(11) 0.0051(11) 0.0015(11)
C20 0.0154(13) 0.0177(14) 0.0152(14) 0.0026(12) 0.0031(11) -0.0007(11)
C21 0.0122(12) 0.0147(14) 0.0163(13) 0.0017(11) 0.0037(11) 0.0004(11)
C22 0.0263(15) 0.0134(14) 0.0264(16) -0.0019(13) -0.0071(13) -0.0035(12)
C23 0.0248(15) 0.0199(16) 0.0252(16) 0.0010(13) -0.0090(13) 0.0010(13)
C24 0.0135(12) 0.0136(14) 0.0180(14) 0.0032(11) 0.0065(11) 0.0006(11)
C25 0.0195(14) 0.0150(14) 0.0171(14) 0.0002(12) -0.0031(11) -0.0026(11)
C26 0.0162(13) 0.0207(15) 0.0188(14) 0.0058(12) -0.0035(11) 0.0025(12)
C27 0.0148(13) 0.0187(15) 0.0148(13) 0.0023(12) 0.0052(11) 0.0029(11)
C28 0.0234(14) 0.0168(15) 0.0226(15) 0.0046(12) 0.0035(12) 0.0047(12)

loop_
_atom_type_symbol
_atom_type_description
_atom_type_scat_dispersion_real
_atom_type_scat_dispersion_imag
_atom_type_scat_source
C C 0.0033 0.0016 'International Tables Vol C Tables 4.2.6.8 and 6.1.1.4'
H H 0.0000 0.0000 'International Tables Vol C Tables 4.2.6.8 and 6.1.1.4'
N N 0.0061 0.0033 'International Tables Vol C Tables 4.2.6.8 and 6.1.1.4'
O O 0.0106 0.0060 'International Tables Vol C Tables 4.2.6.8 and 6.1.1.4'
Ag Ag -0.8971 1.1015 'International Tables Vol C Tables 4.2.6.8 and 6.1.1.4'

loop_
_geom_angle_atom_site_label_1
_geom_angle_atom_site_label_2
_geom_angle_atom_site_label_3
_geom_angle
_geom_angle_site_symmetry_1
_geom_angle_site_symmetry_3
N1 Ag1 O10 139.60(7) . .
N1 Ag1 O7 129.07(7) . .
O10 Ag1 O7 84.19(6) . .
N3 Ag2 O10 172.95(7) . .
N3 Ag2 O8 92.79(6) . 2_735
O10 Ag2 O8 90.23(6) . 2_735
N3 Ag2 Ag2 123.11(5) . 2_635
O10 Ag2 Ag2 63.70(5) . 2_635
O8 Ag2 Ag2 80.36(4) 2_735 2_635
C1 N1 C5 117.8(2) . .
C1 N1 Ag1 115.96(16) . .
C5 N1 Ag1 126.12(17) . .
C6 N2 C5 127.3(2) . .
C6 N2 H2A 116.4 . .
C5 N2 H2A 116.4 . .
C15 N3 C19 117.4(2) . .
C15 N3 Ag2 116.40(16) . .
C19 N3 Ag2 125.72(16) . .
C20 N4 C19 127.6(2) . .
C20 N4 H4A 116.2 . .
C19 N4 H4A 116.2 . .
O8 N5 O7 120.2(2) . .
O8 N5 O9 121.2(2) . .
O7 N5 O9 118.6(2) . .
O11 N6 O12 123.9(2) . .
O11 N6 O10 117.2(2) . .
O12 N6 O10 118.9(2) . .
C13 O3 C14 115.3(2) . .
C27 O6 C28 114.7(2) . .
N5 O7 Ag1 116.37(14) . .
N5 O8 Ag2 119.35(15) . 2_735
N6 O10 Ag2 118.23(14) . .
N6 O10 Ag1 105.51(13) . .
Ag2 O10 Ag1 135.85(8) . .
N1 C1 C2 123.2(2) . .
N1 C1 H1A 118.4 . .
C2 C1 H1A 118.4 . .
C1 C2 C3 118.2(2) . .
C1 C2 H2B 120.9 . .
C3 C2 H2B 120.9 . .
C4 C3 C2 120.0(2) . .
C4 C3 H3A 120.0 . .
C2 C3 H3A 120.0 . .
C3 C4 C5 118.5(2) . .
C3 C4 H4B 120.8 . .
C5 C4 H4B 120.8 . .
N1 C5 C4 122.2(2) . .
N1 C5 N2 113.9(2) . .
C4 C5 N2 123.8(2) . .
O1 C6 N2 123.4(2) . .
O1 C6 C7 120.9(2) . .
N2 C6 C7 115.6(2) . .
C8 C7 C12 118.5(2) . .
C8 C7 C6 117.0(2) . .
C12 C7 C6 124.5(2) . .
C9 C8 C7 120.5(2) . .
C9 C8 H8A 119.8 . .
C7 C8 H8A 119.8 . .
C8 C9 C10 120.8(2) . .
C8 C9 H9A 119.6 . .
C10 C9 H9A 119.6 . .
C11 C10 C9 119.2(2) . .
C11 C10 C13 118.8(2) . .
C9 C10 C13 121.9(2) . .
C10 C11 C12 120.4(2) . .
C10 C11 H11A 119.8 . .
C12 C11 H11A 119.8 . .
C11 C12 C7 120.5(2) . .
C11 C12 H12A 119.7 . .
C7 C12 H12A 119.7 . .
O2 C13 O3 123.9(2) . .
O2 C13 C10 124.8(2) . .
O3 C13 C10 111.3(2) . .
O3 C14 H14A 109.5 . .
O3 C14 H14B 109.5 . .
H14A C14 H14B 109.5 . .
O3 C14 H14C 109.5 . .
H14A C14 H14C 109.5 . .
H14B C14 H14C 109.5 . .
N3 C15 C16 123.5(2) . .
N3 C15 H15A 118.2 . .
C16 C15 H15A 118.2 . .
C15 C16 C17 117.7(2) . .
C15 C16 H16A 121.1 . .
C17 C16 H16A 121.1 . .
C18 C17 C16 120.5(2) . .
C18 C17 H17A 119.8 . .
C16 C17 H17A 119.8 . .
C17 C18 C19 118.0(2) . .
C17 C18 H18A 121.0 . .
C19 C18 H18A 121.0 . .
N3 C19 C18 122.9(2) . .
N3 C19 N4 113.3(2) . .
C18 C19 N4 123.8(2) . .
O4 C20 N4 123.6(2) . .
O4 C20 C21 122.3(2) . .
N4 C20 C21 114.2(2) . .
C26 C21 C22 118.8(2) . .
C26 C21 C20 123.5(2) . .
C22 C21 C20 117.7(2) . .
C23 C22 C21 120.1(3) . .
C23 C22 H22A 119.9 . .
C21 C22 H22A 119.9 . .
C22 C23 C24 121.0(3) . .
C22 C23 H23A 119.5 . .
C24 C23 H23A 119.5 . .
C23 C24 C25 119.2(2) . .
C23 C24 C27 121.9(2) . .
C25 C24 C27 118.8(2) . .
C26 C25 C24 120.0(2) . .
C26 C25 H25A 120.0 . .
C24 C25 H25A 120.0 . .
C25 C26 C21 120.9(2) . .
C25 C26 H26A 119.5 . .
C21 C26 H26A 119.5 . .
O5 C27 O6 124.3(2) . .
O5 C27 C24 123.9(2) . .
O6 C27 C24 111.8(2) . .
O6 C28 H28A 109.5 . .
O6 C28 H28B 109.5 . .
H28A C28 H28B 109.5 . .
O6 C28 H28C 109.5 . .
H28A C28 H28C 109.5 . .
H28B C28 H28C 109.5 . .

loop_
_geom_bond_atom_site_label_1
_geom_bond_atom_site_label_2
_geom_bond_distance
_geom_bond_site_symmetry_2
Ag1 N1 2.196(2) .
Ag1 O10 2.3652(17) .
Ag1 O7 2.3724(18) .
Ag2 N3 2.242(2) .
Ag2 O10 2.2458(17) .
Ag2 O8 2.5896(17) 2_735
Ag2 Ag2 3.2251(4) 2_635
N1 C1 1.350(3) .
N1 C5 1.352(3) .
N2 C6 1.373(3) .
N2 C5 1.401(3) .
N2 H2A 0.8600 .
N3 C15 1.344(3) .
N3 C19 1.352(3) .
N4 C20 1.374(3) .
N4 C19 1.402(3) .
N4 H4A 0.8600 .
N5 O8 1.248(2) .
N5 O7 1.258(2) .
N5 O9 1.260(3) .
N6 O11 1.230(3) .
N6 O12 1.231(3) .
N6 O10 1.305(3) .
O1 C6 1.218(3) .
O2 C13 1.193(3) .
O3 C13 1.349(3) .
O3 C14 1.442(3) .
O4 C20 1.209(3) .
O5 C27 1.205(3) .
O6 C27 1.339(3) .
O6 C28 1.444(3) .
O8 Ag2 2.5896(17) 2_735
C1 C2 1.365(3) .
C1 H1A 0.9300 .
C2 C3 1.388(4) .
C2 H2B 0.9300 .
C3 C4 1.373(4) .
C3 H3A 0.9300 .
C4 C5 1.388(3) .
C4 H4B 0.9300 .
C6 C7 1.503(4) .
C7 C8 1.394(4) .
C7 C12 1.400(3) .
C8 C9 1.377(4) .
C8 H8A 0.9300 .
C9 C10 1.388(4) .
C9 H9A 0.9300 .
C10 C11 1.384(3) .
C10 C13 1.493(4) .
C11 C12 1.385(4) .
C11 H11A 0.9300 .
C12 H12A 0.9300 .
C14 H14A 0.9600 .
C14 H14B 0.9600 .
C14 H14C 0.9600 .
C15 C16 1.377(3) .
C15 H15A 0.9300 .
C16 C17 1.387(4) .
C16 H16A 0.9300 .
C17 C18 1.372(3) .
C17 H17A 0.9300 .
C18 C19 1.386(3) .
C18 H18A 0.9300 .
C20 C21 1.502(4) .
C21 C26 1.381(3) .
C21 C22 1.389(4) .
C22 C23 1.375(4) .
C22 H22A 0.9300 .
C23 C24 1.375(4) .
C23 H23A 0.9300 .
C24 C25 1.384(3) .
C24 C27 1.499(4) .
C25 C26 1.379(4) .
C25 H25A 0.9300 .
C26 H26A 0.9300 .
C28 H28A 0.9600 .
C28 H28B 0.9600 .
C28 H28C 0.9600 .
